data_7109208
loop_
_publ_author_name
'Ling Zhou'
'Daniel Weiliang Tay'
'Jie Chen'
'Gulice Yiu Chung Leung'
'Ying-Yeung Yeung'

_publ_section_title
;
 Enantioselective synthesis of 2-substituted and 3-substituted piperidines
 through a bromoaminocyclization process
;
_journal_name_full Chem.Commun.
_journal_page_first 4412
_journal_paper_doi 10.1039/c2cc36578b
_journal_volume 49
_journal_year 2013
_chemical_formula_sum 'C17 H17 Br N2 O4 S'
_chemical_formula_weight 425.30
_chemical_name_systematic
;
?
;
_space_group_IT_number 4
_symmetry_cell_setting monoclinic
_symmetry_space_group_name_Hall 'P 2yb'
_symmetry_space_group_name_H-M 'P 1 21 1'
_atom_sites_solution_hydrogens geom
_atom_sites_solution_primary direct
_atom_sites_solution_secondary difmap
_audit_creation_method SHELXL-97
_cell_angle_alpha 90.00
_cell_angle_beta 102.039(6)
_cell_angle_gamma 90.00
_cell_formula_units_Z 2
_cell_length_a 7.588(2)
_cell_length_b 10.733(3)
_cell_length_c 10.934(3)
_cell_measurement_reflns_used 922
_cell_measurement_temperature 100(2)
_cell_measurement_theta_max 27.44
_cell_measurement_theta_min 2.69
_cell_volume 870.9(4)
_computing_cell_refinement 'Bruker SMART'
_computing_data_collection 'Bruker SMART'
_computing_data_reduction 'Bruker SAINT'
_computing_molecular_graphics 'Bruker SHELXTL'
_computing_publication_material 'Bruker SHELXTL'
_computing_structure_refinement 'SHELXL-97 (Sheldrick, 1997)'
_computing_structure_solution 'SHELXS-97 (Sheldrick, 1990)'
_diffrn_ambient_temperature 100(2)
_diffrn_measured_fraction_theta_full 0.998
_diffrn_measured_fraction_theta_max 0.998
_diffrn_measurement_device_type 'CCD area detector'
_diffrn_measurement_method 'phi and omega scans'
_diffrn_radiation_monochromator graphite
_diffrn_radiation_source 'fine-focus sealed tube'
_diffrn_radiation_type MoK\a
_diffrn_radiation_wavelength 0.71073
_diffrn_reflns_av_R_equivalents 0.0217
_diffrn_reflns_av_sigmaI/netI 0.0477
_diffrn_reflns_limit_h_max 9
_diffrn_reflns_limit_h_min -9
_diffrn_reflns_limit_k_max 13
_diffrn_reflns_limit_k_min -9
_diffrn_reflns_limit_l_max 13
_diffrn_reflns_limit_l_min -14
_diffrn_reflns_number 5878
_diffrn_reflns_theta_full 27.50
_diffrn_reflns_theta_max 27.50
_diffrn_reflns_theta_min 1.90
_exptl_absorpt_coefficient_mu 2.505
_exptl_absorpt_correction_T_max 0.7878
_exptl_absorpt_correction_T_min 0.3344
_exptl_absorpt_correction_type multi-scan
_exptl_absorpt_process_details 'Sadabs, (Sheldrick 2001)'
_exptl_crystal_colour COLOURLESS
_exptl_crystal_density_diffrn 1.622
_exptl_crystal_density_meas ?
_exptl_crystal_density_method 'not measured'
_exptl_crystal_description BLOCK
_exptl_crystal_F_000 432
_exptl_crystal_size_max 0.56
_exptl_crystal_size_mid 0.26
_exptl_crystal_size_min 0.10
_refine_diff_density_max 0.797
_refine_diff_density_min -0.354
_refine_diff_density_rms 0.073
_refine_ls_abs_structure_details 'Flack H D (1983), Acta Cryst. A39, 876-881'
_refine_ls_abs_structure_Flack 0.008(7)
_refine_ls_extinction_method none
_refine_ls_goodness_of_fit_ref 1.063
_refine_ls_hydrogen_treatment constr
_refine_ls_matrix_type full
_refine_ls_number_parameters 226
_refine_ls_number_reflns 3024
_refine_ls_number_restraints 1
_refine_ls_restrained_S_all 1.063
_refine_ls_R_factor_all 0.0269
_refine_ls_R_factor_gt 0.0257
_refine_ls_shift/su_max 0.001
_refine_ls_shift/su_mean 0.000
_refine_ls_structure_factor_coef Fsqd
_refine_ls_weighting_details 'calc w=1/[\s^2^(Fo^2^)+(0.0348P)^2^+0.0000P] where P=(Fo^2^+2Fc^2^)/3'
_refine_ls_weighting_scheme calc
_refine_ls_wR_factor_gt 0.0672
_refine_ls_wR_factor_ref 0.0691
_reflns_number_gt 2905
_reflns_number_total 3024
_reflns_threshold_expression >2sigma(I)
_cod_data_source_file c2cc36578b.txt
_cod_data_source_block 2a
_cod_depositor_comments
;
The following automatic conversions were performed:

'_exptl_crystal_density_meas' value 'Not Measured' was changed to '?'
- the value is perceived as not measured.

Automatic conversion script
Id: cif_fix_values 3008 2015-01-20 13:52:24Z robertas 
;
_cod_original_sg_symbol_H-M P2(1)
_cod_database_code 7109208

loop_
_symmetry_equiv_pos_as_xyz
'x, y, z'
'-x, y+1/2, -z'

loop_
_atom_site_label
_atom_site_type_symbol
_atom_site_fract_x
_atom_site_fract_y
_atom_site_fract_z
_atom_site_U_iso_or_equiv
_atom_site_adp_type
_atom_site_occupancy
_atom_site_symmetry_multiplicity
_atom_site_calc_flag
_atom_site_refinement_flags
Br1 Br 0.70289(3) 0.66103(3) 0.81148(2) 0.02327(9) Uani 1 1 d .
S1 S 0.65160(8) 0.33251(6) 1.03338(6) 0.01647(14) Uani 1 1 d .
O1 O 0.4666(2) 0.35196(19) 0.97554(16) 0.0201(4) Uani 1 1 d .
O2 O 0.7071(3) 0.21227(19) 1.08590(19) 0.0219(4) Uani 1 1 d .
O3 O 0.8357(3) 0.8142(2) 1.41807(19) 0.0302(5) Uani 1 1 d .
O4 O 0.9407(3) 0.6669(3) 1.54727(16) 0.0340(4) Uani 1 1 d .
N1 N 0.7707(3) 0.3738(2) 0.9333(2) 0.0173(4) Uani 1 1 d .
N2 N 0.8661(3) 0.7036(2) 1.4434(2) 0.0220(5) Uani 1 1 d .
C1 C 0.6935(4) 0.2753(3) 0.7206(3) 0.0205(6) Uani 1 1 d .
C2 C 0.6452(4) 0.2836(3) 0.5907(3) 0.0254(7) Uani 1 1 d .
H2 H 0.6181 0.3623 0.5516 0.030 Uiso 1 1 calc R
C3 C 0.6369(4) 0.1752(4) 0.5179(3) 0.0339(7) Uani 1 1 d .
H3 H 0.6035 0.1811 0.4294 0.041 Uiso 1 1 calc R
C4 C 0.6763(5) 0.0612(4) 0.5727(3) 0.0323(8) Uani 1 1 d .
H4 H 0.6724 -0.0114 0.5226 0.039 Uiso 1 1 calc R
C5 C 0.7220(5) 0.0524(3) 0.7020(3) 0.0297(7) Uani 1 1 d .
H5 H 0.7483 -0.0267 0.7406 0.036 Uiso 1 1 calc R
C6 C 0.7294(3) 0.1590(4) 0.7752(2) 0.0242(5) Uani 1 1 d .
H6 H 0.7594 0.1519 0.8637 0.029 Uiso 1 1 calc R
C7 C 0.6897(3) 0.3938(3) 0.7992(2) 0.0178(5) Uani 1 1 d .
H7 H 0.5609 0.4186 0.7923 0.021 Uiso 1 1 calc R
C8 C 0.7887(4) 0.5029(3) 0.7518(2) 0.0193(5) Uani 1 1 d .
H8 H 0.7555 0.5028 0.6584 0.023 Uiso 1 1 calc R
C9 C 0.9937(4) 0.4950(3) 0.7905(2) 0.0214(5) Uani 1 1 d .
H9A H 1.0371 0.4249 0.7459 0.026 Uiso 1 1 calc R
H9B H 1.0472 0.5727 0.7656 0.026 Uiso 1 1 calc R
C10 C 1.0558(4) 0.4763(3) 0.9303(3) 0.0214(5) Uani 1 1 d .
H10A H 1.1886 0.4675 0.9516 0.026 Uiso 1 1 calc R
H10B H 1.0224 0.5498 0.9753 0.026 Uiso 1 1 calc R
C11 C 0.9689(3) 0.3606(3) 0.9705(2) 0.0193(5) Uani 1 1 d .
H11A H 1.0086 0.2862 0.9300 0.023 Uiso 1 1 calc R
H11B H 1.0053 0.3502 1.0622 0.023 Uiso 1 1 calc R
C12 C 0.7144(3) 0.4417(2) 1.1565(2) 0.0156(5) Uani 1 1 d .
C13 C 0.6714(4) 0.5665(3) 1.1330(2) 0.0193(5) Uani 1 1 d .
H13 H 0.6083 0.5921 1.0526 0.023 Uiso 1 1 calc R
C14 C 0.7211(3) 0.6533(3) 1.2278(2) 0.0179(5) Uani 1 1 d .
H14 H 0.6939 0.7392 1.2137 0.021 Uiso 1 1 calc R
C15 C 0.8112(3) 0.6113(3) 1.3432(2) 0.0175(5) Uani 1 1 d .
C16 C 0.8559(4) 0.4872(3) 1.3684(2) 0.0231(6) Uani 1 1 d .
H16 H 0.9184 0.4620 1.4491 0.028 Uiso 1 1 calc R
C17 C 0.8073(4) 0.4014(3) 1.2735(2) 0.0205(5) Uani 1 1 d .
H17 H 0.8367 0.3158 1.2877 0.025 Uiso 1 1 calc R

loop_
_atom_site_aniso_label
_atom_site_aniso_U_11
_atom_site_aniso_U_22
_atom_site_aniso_U_33
_atom_site_aniso_U_23
_atom_site_aniso_U_13
_atom_site_aniso_U_12
Br1 0.02674(14) 0.01404(12) 0.02752(13) -0.00172(12) 0.00216(9) 0.00378(12)
S1 0.0174(3) 0.0113(3) 0.0214(3) -0.0024(2) 0.0055(2) -0.0010(2)
O1 0.0170(9) 0.0192(11) 0.0244(9) -0.0037(8) 0.0047(7) -0.0018(8)
O2 0.0252(10) 0.0133(9) 0.0279(10) 0.0000(8) 0.0072(8) 0.0021(7)
O3 0.0451(13) 0.0168(11) 0.0293(11) -0.0052(9) 0.0095(9) -0.0045(10)
O4 0.0534(12) 0.0283(10) 0.0163(8) -0.0024(12) -0.0014(8) -0.0038(15)
N1 0.0139(10) 0.0171(11) 0.0209(11) 0.0004(9) 0.0038(8) 0.0018(8)
N2 0.0250(11) 0.0200(12) 0.0219(11) -0.0024(9) 0.0068(9) -0.0055(9)
C1 0.0154(13) 0.0192(14) 0.0269(14) -0.0063(11) 0.0044(11) -0.0018(11)
C2 0.0253(15) 0.0234(15) 0.0256(15) -0.0066(12) 0.0009(12) -0.0017(12)
C3 0.0317(14) 0.042(2) 0.0268(13) -0.0137(17) 0.0037(11) -0.0042(17)
C4 0.0284(16) 0.0303(18) 0.0381(18) -0.0204(15) 0.0065(13) -0.0026(13)
C5 0.0303(17) 0.0154(15) 0.0440(19) -0.0086(13) 0.0091(14) 0.0012(12)
C6 0.0240(12) 0.0198(13) 0.0283(12) -0.0035(16) 0.0048(9) 0.0023(15)
C7 0.0165(13) 0.0148(13) 0.0213(13) -0.0025(10) 0.0022(10) -0.0005(9)
C8 0.0229(13) 0.0145(12) 0.0203(12) -0.0020(10) 0.0038(10) 0.0011(10)
C9 0.0218(13) 0.0174(13) 0.0271(13) 0.0003(11) 0.0101(10) 0.0007(11)
C10 0.0164(12) 0.0180(14) 0.0284(13) -0.0010(11) 0.0018(10) -0.0001(10)
C11 0.0157(12) 0.0192(14) 0.0235(13) 0.0000(11) 0.0053(10) 0.0000(10)
C12 0.0147(12) 0.0143(12) 0.0181(11) -0.0026(10) 0.0041(9) 0.0001(10)
C13 0.0204(13) 0.0172(13) 0.0194(12) 0.0002(10) 0.0022(10) 0.0022(10)
C14 0.0180(10) 0.0134(12) 0.0225(10) -0.0015(12) 0.0047(8) 0.0010(12)
C15 0.0175(12) 0.0162(12) 0.0198(12) -0.0012(10) 0.0066(10) -0.0009(10)
C16 0.0286(15) 0.0214(15) 0.0186(12) 0.0032(11) 0.0033(11) 0.0023(12)
C17 0.0269(14) 0.0120(12) 0.0228(13) 0.0042(10) 0.0053(11) 0.0033(11)

loop_
_atom_type_symbol
_atom_type_description
_atom_type_scat_dispersion_real
_atom_type_scat_dispersion_imag
_atom_type_scat_source
C C 0.0033 0.0016 'International Tables Vol C Tables 4.2.6.8 and 6.1.1.4'
H H 0.0000 0.0000 'International Tables Vol C Tables 4.2.6.8 and 6.1.1.4'
N N 0.0061 0.0033 'International Tables Vol C Tables 4.2.6.8 and 6.1.1.4'
O O 0.0106 0.0060 'International Tables Vol C Tables 4.2.6.8 and 6.1.1.4'
S S 0.1246 0.1234 'International Tables Vol C Tables 4.2.6.8 and 6.1.1.4'
Br Br -0.2901 2.4595 'International Tables Vol C Tables 4.2.6.8 and 6.1.1.4'

loop_
_geom_angle_atom_site_label_1
_geom_angle_atom_site_label_2
_geom_angle_atom_site_label_3
_geom_angle
O1 S1 O2 119.09(12)
O1 S1 N1 107.22(11)
O2 S1 N1 110.91(12)
O1 S1 C12 108.84(11)
O2 S1 C12 106.23(12)
N1 S1 C12 103.44(12)
C11 N1 C7 118.2(2)
C11 N1 S1 117.82(17)
C7 N1 S1 122.21(17)
O4 N2 O3 123.3(3)
O4 N2 C15 118.6(2)
O3 N2 C15 118.1(2)
C6 C1 C2 118.8(3)
C6 C1 C7 121.9(3)
C2 C1 C7 119.0(3)
C1 C2 C3 119.8(3)
C4 C3 C2 120.8(3)
C3 C4 C5 119.6(3)
C4 C5 C6 120.1(3)
C1 C6 C5 120.9(3)
N1 C7 C1 112.4(2)
N1 C7 C8 108.2(2)
C1 C7 C8 111.9(2)
C9 C8 C7 113.9(2)
C9 C8 Br1 110.03(19)
C7 C8 Br1 108.94(18)
C10 C9 C8 111.8(2)
C11 C10 C9 109.8(2)
N1 C11 C10 108.7(2)
C13 C12 C17 121.5(2)
C13 C12 S1 118.7(2)
C17 C12 S1 119.7(2)
C14 C13 C12 119.5(2)
C15 C14 C13 118.0(3)
C14 C15 C16 123.3(3)
C14 C15 N2 118.1(3)
C16 C15 N2 118.6(2)
C17 C16 C15 118.4(2)
C16 C17 C12 119.2(3)

loop_
_geom_bond_atom_site_label_1
_geom_bond_atom_site_label_2
_geom_bond_distance
Br1 C8 1.977(3)
S1 O1 1.4297(19)
S1 O2 1.439(2)
S1 N1 1.619(2)
S1 C12 1.774(3)
O3 N2 1.230(3)
O4 N2 1.223(3)
N1 C11 1.481(3)
N1 C7 1.482(3)
N2 C15 1.472(3)
C1 C6 1.386(5)
C1 C2 1.394(4)
C1 C7 1.539(4)
C2 C3 1.404(5)
C3 C4 1.367(6)
C4 C5 1.386(5)
C5 C6 1.391(5)
C7 C8 1.539(4)
C8 C9 1.527(4)
C9 C10 1.516(4)
C10 C11 1.513(4)
C12 C13 1.389(4)
C12 C17 1.394(3)
C13 C14 1.386(4)
C14 C15 1.379(3)
C15 C16 1.388(4)
C16 C17 1.379(4)
